data_7022557
loop_
_publ_author_name
'Bullock, Samantha J.'
'Harding, Lindsay P.'
'Moore, Michelle P.'
'Mills, Andrew'
'Piela, Sean A. F.'
'Rice, Craig R.'
'Towns-Andrews, Liz'
'Whitehead, Martina'

_publ_section_title
;
 Synthesis of ligands containing N-oxide donor atoms and their assembly
 into metallosupramolecular structures.
;
_journal_issue 16
_journal_name_full 'Dalton transactions (Cambridge, England : 2003)'
_journal_page_first 5805
_journal_page_last 5811
_journal_paper_doi 10.1039/c3dt00090g
_journal_volume 42
_journal_year 2013
_chemical_formula_sum 'C38 H29 Cl6 Cu2 N9 O27 S2'
_chemical_formula_weight 1447.60
_chemical_name_systematic
;
?
;
_space_group_IT_number 2
_symmetry_cell_setting triclinic
_symmetry_space_group_name_Hall '-P 1'
_symmetry_space_group_name_H-M 'P -1'
_atom_sites_solution_hydrogens geom
_atom_sites_solution_primary direct
_atom_sites_solution_secondary difmap
_audit_creation_method SHELXL-97
_cell_angle_alpha 67.070(2)
_cell_angle_beta 82.993(2)
_cell_angle_gamma 74.439(2)
_cell_formula_units_Z 2
_cell_length_a 9.4086(8)
_cell_length_b 16.9828(14)
_cell_length_c 18.2559(16)
_cell_measurement_reflns_used 9350
_cell_measurement_temperature 100(2)
_cell_measurement_theta_max 30.5986
_cell_measurement_theta_min 3.1988
_cell_volume 2587.5(4)
_computing_structure_refinement 'SHELXL-97 (Sheldrick, 2008)'
_computing_structure_solution 'SHELXS-97 (Sheldrick, 2008)'
_diffrn_ambient_temperature 100(2)
_diffrn_measured_fraction_theta_full 0.983
_diffrn_measured_fraction_theta_max 0.983
_diffrn_measurement_device_type 'Bruker APEX-II CCD'
_diffrn_measurement_method '\f and \w scans'
_diffrn_radiation_monochromator graphite
_diffrn_radiation_source 'fine-focus sealed tube'
_diffrn_radiation_type MoK\a
_diffrn_radiation_wavelength 0.71073
_diffrn_reflns_av_R_equivalents 0.0645
_diffrn_reflns_av_sigmaI/netI 0.1404
_diffrn_reflns_limit_h_max 7
_diffrn_reflns_limit_h_min -11
_diffrn_reflns_limit_k_max 20
_diffrn_reflns_limit_k_min -20
_diffrn_reflns_limit_l_max 22
_diffrn_reflns_limit_l_min -21
_diffrn_reflns_number 15306
_diffrn_reflns_theta_full 26.02
_diffrn_reflns_theta_max 26.02
_diffrn_reflns_theta_min 1.21
_exptl_absorpt_coefficient_mu 1.314
_exptl_absorpt_correction_T_max 0.86
_exptl_absorpt_correction_T_min 0.71
_exptl_absorpt_correction_type multi-scan
_exptl_absorpt_process_details sadabs
_exptl_crystal_colour green
_exptl_crystal_density_diffrn 1.858
_exptl_crystal_density_method 'not measured'
_exptl_crystal_description block
_exptl_crystal_F_000 1456
_exptl_crystal_size_max 0.35
_exptl_crystal_size_mid 0.3
_exptl_crystal_size_min 0.1
_refine_diff_density_max 0.592
_refine_diff_density_min -0.687
_refine_diff_density_rms 0.124
_refine_ls_extinction_method none
_refine_ls_goodness_of_fit_ref 0.986
_refine_ls_hydrogen_treatment constr
_refine_ls_matrix_type full
_refine_ls_number_parameters 777
_refine_ls_number_reflns 10037
_refine_ls_number_restraints 25
_refine_ls_restrained_S_all 0.988
_refine_ls_R_factor_all 0.1326
_refine_ls_R_factor_gt 0.0581
_refine_ls_shift/su_max 0.001
_refine_ls_shift/su_mean 0.000
_refine_ls_structure_factor_coef Fsqd
_refine_ls_weighting_details 'calc w=1/[\s^2^(Fo^2^)+(0.0409P)^2^+3.0244P] where P=(Fo^2^+2Fc^2^)/3'
_refine_ls_weighting_scheme calc
_refine_ls_wR_factor_gt 0.1030
_refine_ls_wR_factor_ref 0.1364
_reflns_number_gt 5604
_reflns_number_total 10037
_reflns_threshold_expression >2sigma(I)
_cod_data_source_file c3dt00090g.txt
_cod_data_source_block mo_alexcul4no_0m
_cod_original_sg_symbol_H-M P-1
_cod_database_code 7022557

loop_
_symmetry_equiv_pos_as_xyz
'x, y, z'
'-x, -y, -z'

loop_
_atom_site_label
_atom_site_type_symbol
_atom_site_fract_x
_atom_site_fract_y
_atom_site_fract_z
_atom_site_U_iso_or_equiv
_atom_site_adp_type
_atom_site_occupancy
_atom_site_symmetry_multiplicity
_atom_site_calc_flag
_atom_site_refinement_flags
_atom_site_disorder_assembly
_atom_site_disorder_group
Cu1 Cu 0.67016(9) 0.88578(5) 0.22503(5) 0.0178(2) Uani 1 1 d . A 4
Cl3 Cl 0.80470(18) 1.06112(10) 0.11609(9) 0.0202(4) Uani 1 1 d . A 4
S5 S 0.23999(18) 0.98139(11) 0.11391(10) 0.0197(4) Uani 1 1 d . A 4
Cu2 Cu 0.40598(9) 0.44448(5) 0.28012(5) 0.0203(2) Uani 1 1 d . B 4
S7 S 0.61732(19) 0.31444(11) 0.11568(10) 0.0241(4) Uani 1 1 d . B 4
Cl4 Cl 0.1994(2) 0.34408(11) 0.44131(10) 0.0292(4) Uani 1 1 d . B 4
Cl6 Cl 0.88752(18) 0.00572(11) 0.36966(9) 0.0213(4) Uani 1 1 d . C 4
Cl1 Cl 0.58883(19) 0.60202(11) 0.12275(10) 0.0226(4) Uani 1 1 d . D 4
C13 C 0.1521(7) 0.5248(4) 0.1713(4) 0.0186(15) Uani 1 1 d . B 4
C8 C 0.4955(7) 0.3703(4) 0.1668(4) 0.0182(14) Uani 1 1 d . B 4
C11 C 0.1738(7) 0.5188(4) 0.0406(4) 0.0220(15) Uani 1 1 d . B 4
H11 H 0.1370 0.5382 -0.0113 0.026 Uiso 1 1 calc R B 4
C9 C 0.3575(7) 0.4342(4) 0.1364(4) 0.0193(15) Uani 1 1 d . B 4
C6 C 0.6727(7) 0.2946(4) 0.2546(4) 0.0172(14) Uani 1 1 d . B 4
C15 C -0.0877(8) 0.5724(4) 0.2343(4) 0.0260(16) Uani 1 1 d . B 4
H15 H -0.1365 0.5654 0.1954 0.031 Uiso 1 1 calc R B 4
C10 C 0.3055(8) 0.4578(4) 0.0613(4) 0.0255(16) Uani 1 1 d . B 4
H10 H 0.3595 0.4323 0.0252 0.031 Uiso 1 1 calc R B 4
C5 C 0.7416(8) 0.2651(4) 0.3321(4) 0.0231(16) Uani 1 1 d . B 4
C1 C 0.6671(9) 0.2413(4) 0.4042(4) 0.0326(19) Uani 1 1 d . B 4
H1 H 0.5640 0.2455 0.4064 0.039 Uiso 1 1 calc R B 4
C17 C -0.0968(8) 0.6067(4) 0.3498(4) 0.0292(18) Uani 1 1 d . B 4
H17 H -0.1507 0.6255 0.3899 0.035 Uiso 1 1 calc R B 4
C18 C 0.0523(9) 0.5854(4) 0.3492(4) 0.0295(18) Uani 1 1 d . B 4
H18 H 0.1023 0.5881 0.3901 0.035 Uiso 1 1 calc R B 4
C12 C 0.0935(8) 0.5526(4) 0.0959(4) 0.0250(16) Uani 1 1 d . B 4
H12 H 0.0007 0.5938 0.0826 0.030 Uiso 1 1 calc R B 4
C7 C 0.7308(7) 0.2675(4) 0.1946(4) 0.0232(16) Uani 1 1 d . B 4
H7 H 0.8237 0.2272 0.1963 0.028 Uiso 1 1 calc R B 4
C14 C 0.0656(7) 0.5537(4) 0.2330(4) 0.0190(15) Uani 1 1 d . B 4
C3 C 0.8943(13) 0.2064(5) 0.4710(5) 0.058(3) Uani 1 1 d . B 4
H3 H 0.9475 0.1866 0.5184 0.069 Uiso 1 1 calc R B 4
C16 C -0.1708(8) 0.6010(4) 0.2915(4) 0.0301(18) Uani 1 1 d . B 4
H16 H -0.2755 0.6163 0.2907 0.036 Uiso 1 1 calc R B 4
C4 C 0.9636(10) 0.2307(5) 0.3985(5) 0.054(3) Uani 1 1 d . B 4
H4 H 1.0666 0.2270 0.3954 0.065 Uiso 1 1 calc R B 4
C2 C 0.7459(12) 0.2111(5) 0.4740(4) 0.050(3) Uani 1 1 d . B 4
H2 H 0.6962 0.1936 0.5241 0.059 Uiso 1 1 calc R B 4
C25 C 0.7592(7) 0.7994(4) 0.0311(4) 0.0185(15) Uani 1 1 d . A 4
H25 H 0.8383 0.7651 0.0106 0.022 Uiso 1 1 calc R A 4
C24 C 0.7832(7) 0.8223(4) 0.0939(4) 0.0169(14) Uani 1 1 d . A 4
C28 C 0.4248(7) 0.9438(4) 0.1327(4) 0.0164(14) Uani 1 1 d . A 4
C26 C 0.6201(8) 0.8269(4) -0.0008(4) 0.0223(16) Uani 1 1 d . A 4
H26 H 0.6031 0.8123 -0.0436 0.027 Uiso 1 1 calc R A 4
C23 C 0.9346(7) 0.7997(4) 0.1233(4) 0.0172(14) Uani 1 1 d . A 4
C27 C 0.5058(7) 0.8761(4) 0.0308(4) 0.0189(15) Uani 1 1 d . A 4
H27 H 0.4095 0.8965 0.0096 0.023 Uiso 1 1 calc R A 4
C35 C 0.2642(8) 1.0447(4) 0.4082(4) 0.0269(17) Uani 1 1 d . A 4
H35 H 0.1928 1.0334 0.4501 0.032 Uiso 1 1 calc R A 4
C19 C 1.0963(7) 0.7738(4) 0.2245(4) 0.0232(16) Uani 1 1 d . A 4
H19 H 1.1097 0.7725 0.2757 0.028 Uiso 1 1 calc R A 4
C30 C 0.3455(7) 1.0061(4) 0.2219(4) 0.0201(15) Uani 1 1 d . A 4
C33 C 0.4720(8) 1.1018(4) 0.3497(4) 0.0274(17) Uani 1 1 d . A 4
H33 H 0.5455 1.1303 0.3506 0.033 Uiso 1 1 calc R A 4
C31 C 0.3638(7) 1.0337(4) 0.2865(4) 0.0148(14) Uani 1 1 d . A 4
C29 C 0.2156(7) 1.0224(4) 0.1875(4) 0.0185(15) Uani 1 1 d . A 4
H29 H 0.1233 1.0525 0.2024 0.022 Uiso 1 1 calc R A 4
C32 C 0.4698(7) 1.0750(4) 0.2872(4) 0.0246(16) Uani 1 1 d . A 4
H32 H 0.5414 1.0851 0.2453 0.030 Uiso 1 1 calc R A 4
C22 C 1.0562(7) 0.7856(4) 0.0755(4) 0.0242(16) Uani 1 1 d . A 4
H22 H 1.0424 0.7921 0.0225 0.029 Uiso 1 1 calc R A 4
C34 C 0.3684(8) 1.0872(5) 0.4100(4) 0.0280(17) Uani 1 1 d . A 4
H34 H 0.3686 1.1063 0.4525 0.034 Uiso 1 1 calc R A 4
C20 C 1.2161(8) 0.7571(4) 0.1785(4) 0.0289(17) Uani 1 1 d . A 4
H20 H 1.3126 0.7420 0.1983 0.035 Uiso 1 1 calc R A 4
C21 C 1.1971(8) 0.7621(4) 0.1031(4) 0.0246(16) Uani 1 1 d . A 4
H21 H 1.2800 0.7495 0.0706 0.030 Uiso 1 1 calc R A 4
N3 N 0.4662(5) 0.9607(3) 0.1910(3) 0.0147(11) Uani 1 1 d . A 4
N7 N 0.2845(6) 0.4678(3) 0.1898(3) 0.0182(12) Uani 1 1 d . B 4
N2 N 0.6702(6) 0.8681(3) 0.1249(3) 0.0171(12) Uani 1 1 d . A 4
N1 N 0.9580(6) 0.7922(3) 0.1987(3) 0.0181(12) Uani 1 1 d . A 4
N4 N 0.2627(6) 1.0189(3) 0.3473(3) 0.0179(12) Uani 1 1 d . A 4
N6 N 0.5366(6) 0.3536(3) 0.2385(3) 0.0186(12) Uani 1 1 d . B 4
N8 N 0.1323(6) 0.5601(3) 0.2914(3) 0.0234(13) Uani 1 1 d . B 4
N5 N 0.8877(7) 0.2599(4) 0.3309(4) 0.0330(16) Uani 1 1 d . B 4
O13 O 0.2787(5) 0.5477(3) 0.2930(3) 0.0284(12) Uani 1 1 d . B 4
O8 O 0.8504(5) 0.7965(3) 0.2530(2) 0.0220(10) Uani 1 1 d . A 4
O4 O 0.9140(5) 1.1061(3) 0.1149(3) 0.0302(12) Uani 1 1 d . A 4
O3 O 1.0196(5) -0.0447(3) 0.3438(3) 0.0343(13) Uani 1 1 d . C 4
O1 O 0.7914(5) -0.0527(3) 0.4099(3) 0.0284(12) Uani 1 1 d . C 4
O15 O 0.2812(5) 0.2581(3) 0.1508(3) 0.0391(14) Uani 1 1 d . E 4
O10 O 0.7256(5) 0.6030(3) 0.0779(3) 0.0333(12) Uani 1 1 d . D 4
O6 O 0.6605(5) 1.1192(3) 0.1122(3) 0.0340(13) Uani 1 1 d . A 4
O2 O 0.8156(6) 0.0776(3) 0.3032(3) 0.0340(12) Uani 1 1 d . C 4
O17 O 0.0903(6) 0.1918(3) 0.2225(3) 0.0391(14) Uani 1 1 d . E 4
O12 O 0.5201(6) 0.7653(3) 0.2735(3) 0.0330(13) Uani 1 1 d . F 4
O9 O 0.5572(6) 0.6692(3) 0.1548(3) 0.0369(13) Uani 1 1 d . D 4
O14 O 0.2403(7) 0.4022(3) 0.4695(3) 0.0510(16) Uani 1 1 d . B 4
O11 O 0.6028(6) 0.5181(3) 0.1865(3) 0.0452(15) Uani 1 1 d . D 4
O16 O 0.0663(6) 0.3404(3) 0.1931(3) 0.0402(14) Uani 1 1 d . E 4
O5 O 0.8266(5) 1.0326(3) 0.0505(3) 0.0328(12) Uani 1 1 d . A 4
O21 O 0.8134(6) 0.9848(3) 0.1899(3) 0.0314(12) Uani 1 1 d . A 4
O22 O 0.9270(5) 0.0377(3) 0.4245(3) 0.0337(13) Uani 1 1 d . C 4
O23 O 0.0535(6) 0.2911(3) 0.0917(3) 0.0450(15) Uani 1 1 d . E 4
O20 O 0.5217(6) 0.7290(4) 0.4109(3) 0.0520(16) Uani 1 1 d . F 4
O24 O 0.2930(7) 0.3380(3) 0.3751(3) 0.0484(16) Uani 1 1 d . B 4
O25 O 0.2154(7) 0.2578(3) 0.4997(3) 0.0576(18) Uani 1 1 d . B 4
O26 O 0.0508(7) 0.3792(4) 0.4143(5) 0.086(3) Uani 1 1 d . B 4
O27 O 0.4728(6) 0.6156(4) 0.0715(3) 0.0436(14) Uani 1 1 d . D 4
N9 N 0.5375(6) 0.4402(3) 0.3590(3) 0.0231(13) Uani 1 1 d . B 4
C36 C 0.6011(8) 0.4495(4) 0.4032(4) 0.0238(16) Uani 1 1 d . B 4
C37 C 0.5357(7) 0.8943(4) 0.0931(4) 0.0143(14) Uani 1 1 d . A 4
C38 C 0.6825(9) 0.4582(5) 0.4609(4) 0.043(2) Uani 1 1 d . B 4
H38A H 0.6547 0.4223 0.5146 0.064 Uiso 1 1 calc R B 4
H38B H 0.6595 0.5201 0.4551 0.064 Uiso 1 1 calc R B 4
H38C H 0.7886 0.4380 0.4519 0.064 Uiso 1 1 calc R B 4
O7 O 0.6451(5) 0.8784(3) 0.3367(2) 0.0228(11) Uani 1 1 d . . .
H7A H 0.7104 0.8985 0.3470 0.027 Uiso 1 1 d R A .
H7B H 0.5948 0.8420 0.3651 0.027 Uiso 1 1 d R . .
Cl5 Cl 0.12453(19) 0.27056(11) 0.16359(10) 0.0260(4) Uani 1 1 d . . .
Cl2 Cl 0.4373(2) 0.74164(11) 0.34622(10) 0.0281(4) Uani 1 1 d D . .
O18 O 0.3123(6) 0.8165(4) 0.3380(4) 0.039(2) Uani 0.811(8) 1 d PDU F 1
O19 O 0.3817(10) 0.6669(5) 0.3564(4) 0.050(2) Uani 0.811(8) 1 d PDU F 1
O18A O 0.2836(14) 0.745(2) 0.3685(17) 0.049(4) Uani 0.189(8) 1 d PDU F 2
O19A O 0.482(4) 0.6458(6) 0.3760(19) 0.054(5) Uani 0.189(8) 1 d PDU F 2

loop_
_atom_site_aniso_label
_atom_site_aniso_U_11
_atom_site_aniso_U_22
_atom_site_aniso_U_33
_atom_site_aniso_U_23
_atom_site_aniso_U_13
_atom_site_aniso_U_12
Cu1 0.0135(4) 0.0214(4) 0.0195(4) -0.0101(3) -0.0006(4) -0.0021(3)
Cl3 0.0187(9) 0.0227(9) 0.0213(8) -0.0089(7) -0.0020(7) -0.0064(7)
S5 0.0132(9) 0.0230(9) 0.0240(9) -0.0106(7) -0.0028(7) -0.0022(7)
Cu2 0.0179(5) 0.0206(4) 0.0244(4) -0.0118(4) -0.0033(4) -0.0016(4)
S7 0.0214(10) 0.0287(10) 0.0223(9) -0.0142(8) 0.0013(8) 0.0001(8)
Cl4 0.0265(10) 0.0299(10) 0.0251(9) -0.0054(8) 0.0027(8) -0.0059(8)
Cl6 0.0166(9) 0.0314(9) 0.0209(8) -0.0127(7) 0.0016(7) -0.0102(7)
Cl1 0.0190(9) 0.0284(9) 0.0234(9) -0.0115(7) 0.0017(7) -0.0084(7)
C13 0.018(4) 0.013(3) 0.025(4) -0.007(3) -0.006(3) -0.001(3)
C8 0.018(4) 0.017(3) 0.021(4) -0.009(3) 0.007(3) -0.008(3)
C11 0.025(4) 0.028(4) 0.015(3) -0.010(3) -0.001(3) -0.007(3)
C9 0.020(4) 0.019(3) 0.020(3) -0.007(3) 0.002(3) -0.008(3)
C6 0.011(3) 0.015(3) 0.021(3) -0.004(3) 0.000(3) 0.000(3)
C15 0.020(4) 0.027(4) 0.030(4) -0.012(3) -0.005(3) -0.001(3)
C10 0.019(4) 0.031(4) 0.033(4) -0.019(3) -0.001(3) -0.006(3)
C5 0.023(4) 0.024(4) 0.023(4) -0.015(3) 0.004(3) 0.000(3)
C1 0.040(5) 0.021(4) 0.036(4) -0.015(3) 0.002(4) -0.001(4)
C17 0.037(5) 0.021(4) 0.022(4) -0.008(3) 0.004(4) 0.002(3)
C18 0.044(5) 0.024(4) 0.022(4) -0.013(3) 0.001(4) -0.005(4)
C12 0.023(4) 0.024(4) 0.025(4) -0.008(3) -0.007(3) -0.001(3)
C7 0.018(4) 0.025(4) 0.021(4) -0.009(3) 0.001(3) 0.003(3)
C14 0.021(4) 0.013(3) 0.025(4) -0.011(3) 0.002(3) -0.004(3)
C3 0.086(8) 0.040(5) 0.046(6) -0.030(5) -0.033(6) 0.021(5)
C16 0.026(4) 0.024(4) 0.032(4) -0.007(3) 0.006(4) 0.000(3)
C4 0.051(6) 0.057(6) 0.058(6) -0.044(5) -0.035(5) 0.030(5)
C2 0.101(9) 0.021(4) 0.022(4) -0.016(3) -0.003(5) 0.004(5)
C25 0.025(4) 0.012(3) 0.017(3) -0.007(3) 0.004(3) -0.002(3)
C24 0.013(4) 0.019(3) 0.020(3) -0.006(3) 0.005(3) -0.008(3)
C28 0.015(4) 0.016(3) 0.017(3) -0.003(3) -0.002(3) -0.005(3)
C26 0.027(4) 0.024(4) 0.020(4) -0.010(3) 0.002(3) -0.010(3)
C23 0.015(4) 0.012(3) 0.022(3) -0.005(3) 0.000(3) -0.003(3)
C27 0.019(4) 0.019(3) 0.021(3) -0.007(3) -0.005(3) -0.007(3)
C35 0.024(4) 0.036(4) 0.024(4) -0.017(3) 0.001(3) -0.004(3)
C19 0.013(4) 0.025(4) 0.030(4) -0.008(3) -0.006(3) -0.002(3)
C30 0.019(4) 0.018(3) 0.024(4) -0.011(3) -0.002(3) 0.001(3)
C33 0.021(4) 0.032(4) 0.036(4) -0.017(3) 0.000(3) -0.010(3)
C31 0.013(3) 0.011(3) 0.018(3) -0.005(3) 0.000(3) 0.000(3)
C29 0.018(4) 0.013(3) 0.022(4) -0.007(3) -0.003(3) 0.000(3)
C32 0.015(4) 0.039(4) 0.028(4) -0.018(3) 0.007(3) -0.013(3)
C22 0.021(4) 0.026(4) 0.023(4) -0.008(3) 0.003(3) -0.003(3)
C34 0.021(4) 0.042(4) 0.029(4) -0.021(4) 0.006(3) -0.010(4)
C20 0.015(4) 0.024(4) 0.045(5) -0.009(3) -0.006(4) -0.003(3)
C21 0.017(4) 0.023(4) 0.031(4) -0.006(3) 0.008(3) -0.011(3)
N3 0.008(3) 0.016(3) 0.022(3) -0.010(2) 0.003(2) -0.002(2)
N7 0.015(3) 0.018(3) 0.023(3) -0.012(2) 0.003(2) -0.001(2)
N2 0.017(3) 0.013(3) 0.021(3) -0.007(2) 0.000(2) -0.002(2)
N1 0.014(3) 0.018(3) 0.023(3) -0.008(2) 0.001(3) -0.004(2)
N4 0.016(3) 0.024(3) 0.015(3) -0.012(2) 0.003(2) 0.000(2)
N6 0.016(3) 0.022(3) 0.019(3) -0.009(2) 0.003(3) -0.006(2)
N8 0.019(3) 0.022(3) 0.029(3) -0.012(3) -0.004(3) 0.001(3)
N5 0.025(4) 0.045(4) 0.033(4) -0.027(3) -0.006(3) 0.006(3)
O13 0.024(3) 0.025(3) 0.044(3) -0.024(2) -0.007(2) 0.001(2)
O8 0.017(3) 0.027(3) 0.018(2) -0.006(2) 0.000(2) -0.003(2)
O4 0.033(3) 0.034(3) 0.023(3) -0.001(2) -0.001(2) -0.023(2)
O3 0.016(3) 0.046(3) 0.050(3) -0.029(3) 0.007(3) -0.008(2)
O1 0.025(3) 0.041(3) 0.027(3) -0.013(2) 0.009(2) -0.024(2)
O15 0.024(3) 0.042(3) 0.055(4) -0.024(3) 0.008(3) -0.009(3)
O10 0.026(3) 0.049(3) 0.030(3) -0.019(3) 0.009(2) -0.014(3)
O6 0.026(3) 0.037(3) 0.042(3) -0.022(3) -0.004(3) 0.000(2)
O2 0.034(3) 0.038(3) 0.027(3) -0.006(2) -0.004(2) -0.010(3)
O17 0.037(3) 0.024(3) 0.045(3) -0.003(2) 0.005(3) -0.007(2)
O12 0.046(3) 0.027(3) 0.028(3) -0.009(2) 0.010(3) -0.017(3)
O9 0.043(3) 0.034(3) 0.047(3) -0.030(3) 0.013(3) -0.014(3)
O14 0.086(5) 0.039(3) 0.037(3) -0.025(3) -0.006(3) -0.011(3)
O11 0.045(4) 0.029(3) 0.046(3) 0.006(3) -0.006(3) -0.012(3)
O16 0.043(4) 0.032(3) 0.060(4) -0.032(3) 0.020(3) -0.017(3)
O5 0.028(3) 0.051(3) 0.029(3) -0.026(3) -0.002(2) -0.008(3)
O21 0.041(3) 0.026(3) 0.026(3) 0.001(2) -0.012(2) -0.017(2)
O22 0.027(3) 0.059(3) 0.035(3) -0.033(3) 0.006(2) -0.023(3)
O23 0.041(4) 0.061(4) 0.028(3) -0.020(3) 0.004(3) -0.001(3)
O20 0.045(4) 0.077(4) 0.028(3) -0.004(3) -0.009(3) -0.024(3)
O24 0.077(5) 0.047(3) 0.041(3) -0.030(3) 0.033(3) -0.041(3)
O25 0.093(5) 0.033(3) 0.032(3) 0.008(3) -0.008(3) -0.017(3)
O26 0.024(4) 0.050(4) 0.168(8) -0.019(4) -0.024(4) -0.003(3)
O27 0.028(3) 0.062(4) 0.049(3) -0.034(3) -0.009(3) -0.002(3)
N9 0.024(3) 0.021(3) 0.026(3) -0.011(3) 0.001(3) -0.007(3)
C36 0.025(4) 0.024(4) 0.026(4) -0.011(3) 0.011(3) -0.014(3)
C37 0.013(3) 0.013(3) 0.016(3) -0.004(3) 0.001(3) -0.004(3)
C38 0.051(6) 0.059(6) 0.026(4) -0.012(4) -0.003(4) -0.030(5)
O7 0.016(3) 0.032(3) 0.027(3) -0.013(2) 0.002(2) -0.013(2)
Cl5 0.0230(10) 0.0244(9) 0.0327(10) -0.0140(8) 0.0042(8) -0.0061(8)
Cl2 0.0274(10) 0.0333(10) 0.0294(9) -0.0153(8) 0.0080(8) -0.0151(8)
O18 0.025(4) 0.052(4) 0.028(3) -0.013(3) 0.005(3) 0.003(3)
O19 0.067(6) 0.060(4) 0.042(4) -0.015(3) 0.004(4) -0.054(4)
O18A 0.046(6) 0.062(6) 0.037(6) -0.011(6) 0.002(6) -0.024(6)
O19A 0.068(10) 0.058(8) 0.046(8) -0.008(7) 0.010(9) -0.052(9)

loop_
_atom_type_symbol
_atom_type_description
_atom_type_scat_dispersion_real
_atom_type_scat_dispersion_imag
_atom_type_scat_source
C C 0.0033 0.0016 'International Tables Vol C Tables 4.2.6.8 and 6.1.1.4'
H H 0.0000 0.0000 'International Tables Vol C Tables 4.2.6.8 and 6.1.1.4'
N N 0.0061 0.0033 'International Tables Vol C Tables 4.2.6.8 and 6.1.1.4'
O O 0.0106 0.0060 'International Tables Vol C Tables 4.2.6.8 and 6.1.1.4'
S S 0.1246 0.1234 'International Tables Vol C Tables 4.2.6.8 and 6.1.1.4'
Cl Cl 0.1484 0.1585 'International Tables Vol C Tables 4.2.6.8 and 6.1.1.4'
Cu Cu 0.3201 1.2651 'International Tables Vol C Tables 4.2.6.8 and 6.1.1.4'

loop_
_geom_angle_atom_site_label_1
_geom_angle_atom_site_label_2
_geom_angle_atom_site_label_3
_geom_angle
O8 Cu1 N2 89.6(2)
O8 Cu1 O7 89.30(18)
N2 Cu1 O7 165.4(2)
O8 Cu1 N3 168.00(19)
N2 Cu1 N3 82.7(2)
O7 Cu1 N3 95.86(19)
O8 Cu1 O21 86.20(18)
N2 Cu1 O21 101.08(19)
O7 Cu1 O21 93.40(17)
N3 Cu1 O21 104.24(18)
O4 Cl3 O5 110.7(3)
O4 Cl3 O6 109.3(3)
O5 Cl3 O6 109.6(3)
O4 Cl3 O21 109.6(3)
O5 Cl3 O21 109.0(3)
O6 Cl3 O21 108.5(3)
C29 S5 C28 89.7(3)
O13 Cu2 N7 88.0(2)
O13 Cu2 N9 88.0(2)
N7 Cu2 N9 170.1(2)
O13 Cu2 N6 166.3(2)
N7 Cu2 N6 81.8(2)
N9 Cu2 N6 100.6(2)
O13 Cu2 O24 98.6(2)
N7 Cu2 O24 96.4(2)
N9 Cu2 O24 93.1(2)
N6 Cu2 O24 91.65(19)
C7 S7 C8 89.1(3)
O25 Cl4 O14 112.5(3)
O25 Cl4 O24 107.7(3)
O14 Cl4 O24 108.6(3)
O25 Cl4 O26 110.1(4)
O14 Cl4 O26 109.9(4)
O24 Cl4 O26 107.8(4)
O2 Cl6 O22 110.0(3)
O2 Cl6 O1 110.3(3)
O22 Cl6 O1 109.1(3)
O2 Cl6 O3 110.3(3)
O22 Cl6 O3 109.2(3)
O1 Cl6 O3 107.8(3)
O9 Cl1 O11 109.2(3)
O9 Cl1 O27 110.6(3)
O11 Cl1 O27 109.3(3)
O9 Cl1 O10 109.7(3)
O11 Cl1 O10 108.9(3)
O27 Cl1 O10 109.1(3)
N7 C13 C12 120.7(6)
N7 C13 C14 118.9(6)
C12 C13 C14 120.3(6)
N6 C8 C9 119.6(5)
N6 C8 S7 114.7(5)
C9 C8 S7 125.7(5)
C10 C11 C12 120.0(6)
C10 C11 H11 120.0
C12 C11 H11 120.0
N7 C9 C10 123.2(6)
N7 C9 C8 112.6(6)
C10 C9 C8 124.2(6)
C7 C6 N6 114.0(6)
C7 C6 C5 125.4(6)
N6 C6 C5 120.6(5)
C16 C15 C14 121.1(7)
C16 C15 H15 119.4
C14 C15 H15 119.4
C11 C10 C9 118.0(6)
C11 C10 H10 121.0
C9 C10 H10 121.0
N5 C5 C1 119.2(7)
N5 C5 C6 116.7(6)
C1 C5 C6 124.1(7)
C5 C1 C2 118.8(8)
C5 C1 H1 120.6
C2 C1 H1 120.6
C18 C17 C16 119.8(7)
C18 C17 H17 120.1
C16 C17 H17 120.1
C17 C18 N8 121.4(7)
C17 C18 H18 119.3
N8 C18 H18 119.3
C11 C12 C13 118.9(6)
C11 C12 H12 120.6
C13 C12 H12 120.6
C6 C7 S7 111.6(5)
C6 C7 H7 124.2
S7 C7 H7 124.2
N8 C14 C15 118.1(6)
N8 C14 C13 121.3(6)
C15 C14 C13 120.6(6)
C4 C3 C2 118.5(8)
C4 C3 H3 120.7
C2 C3 H3 120.7
C17 C16 C15 118.3(7)
C17 C16 H16 120.9
C15 C16 H16 120.9
N5 C4 C3 120.8(9)
N5 C4 H4 119.6
C3 C4 H4 119.6
C3 C2 C1 120.8(8)
C3 C2 H2 119.6
C1 C2 H2 119.6
C26 C25 C24 119.9(6)
C26 C25 H25 120.1
C24 C25 H25 120.1
N2 C24 C25 120.0(6)
N2 C24 C23 120.0(5)
C25 C24 C23 119.9(6)
N3 C28 C37 118.9(6)
N3 C28 S5 114.5(4)
C37 C28 S5 126.6(5)
C25 C26 C27 119.1(6)
C25 C26 H26 120.5
C27 C26 H26 120.5
N1 C23 C22 118.1(6)
N1 C23 C24 121.1(6)
C22 C23 C24 120.8(6)
C37 C27 C26 118.1(6)
C37 C27 H27 121.0
C26 C27 H27 121.0
N4 C35 C34 120.4(7)
N4 C35 H35 119.8
C34 C35 H35 119.8
N1 C19 C20 121.1(6)
N1 C19 H19 119.4
C20 C19 H19 119.4
C29 C30 N3 114.8(5)
C29 C30 C31 124.9(6)
N3 C30 C31 120.4(6)
C34 C33 C32 120.1(7)
C34 C33 H33 119.9
C32 C33 H33 119.9
N4 C31 C32 119.7(6)
N4 C31 C30 115.7(6)
C32 C31 C30 124.6(6)
C30 C29 S5 110.9(5)
C30 C29 H29 124.6
S5 C29 H29 124.6
C31 C32 C33 119.5(6)
C31 C32 H32 120.3
C33 C32 H32 120.3
C21 C22 C23 121.1(6)
C21 C22 H22 119.4
C23 C22 H22 119.4
C33 C34 C35 119.1(6)
C33 C34 H34 120.4
C35 C34 H34 120.4
C19 C20 C21 119.6(7)
C19 C20 H20 120.2
C21 C20 H20 120.2
C22 C21 C20 119.0(6)
C22 C21 H21 120.5
C20 C21 H21 120.5
C28 N3 C30 110.2(5)
C28 N3 Cu1 109.2(4)
C30 N3 Cu1 138.1(4)
C13 N7 C9 119.2(6)
C13 N7 Cu2 126.1(4)
C9 N7 Cu2 113.5(4)
C24 N2 C37 119.3(5)
C24 N2 Cu1 126.3(4)
C37 N2 Cu1 113.6(4)
O8 N1 C19 115.2(5)
O8 N1 C23 123.8(5)
C19 N1 C23 120.9(6)
C35 N4 C31 121.2(6)
C8 N6 C6 110.6(5)
C8 N6 Cu2 109.2(4)
C6 N6 Cu2 137.9(4)
O13 N8 C14 122.4(5)
O13 N8 C18 116.2(5)
C14 N8 C18 121.3(6)
C5 N5 C4 121.9(7)
N8 O13 Cu2 119.4(4)
N1 O8 Cu1 120.7(3)
Cl3 O21 Cu1 125.9(3)
Cl4 O24 Cu2 129.1(3)
C36 N9 Cu2 170.1(6)
N9 C36 C38 178.0(8)
N2 C37 C27 123.6(6)
N2 C37 C28 112.8(5)
C27 C37 C28 123.5(6)
Cu1 O7 H7A 109.6
Cu1 O7 H7B 112.9
H7A O7 H7B 133.5
O23 Cl5 O15 110.5(3)
O23 Cl5 O17 108.8(3)
O15 Cl5 O17 110.3(3)
O23 Cl5 O16 109.4(3)
O15 Cl5 O16 110.5(3)
O17 Cl5 O16 107.2(3)
O20 Cl2 O12 110.7(3)
O20 Cl2 O19 113.7(4)
O12 Cl2 O19 109.9(4)
O20 Cl2 O18A 111.8(12)
O12 Cl2 O18A 136.0(12)
O19 Cl2 O18A 61.5(13)
O20 Cl2 O18 107.9(4)
O12 Cl2 O18 106.1(3)
O19 Cl2 O18 108.2(5)
O18A Cl2 O18 49.5(13)
O20 Cl2 O19A 82.4(15)
O12 Cl2 O19A 102.0(13)
O19 Cl2 O19A 39.4(13)
O18A Cl2 O19A 94.4(18)
O18 Cl2 O19A 143.9(14)

loop_
_geom_bond_atom_site_label_1
_geom_bond_atom_site_label_2
_geom_bond_distance
Cu1 O8 1.914(4)
Cu1 N2 1.965(5)
Cu1 O7 1.981(4)
Cu1 N3 2.013(5)
Cu1 O21 2.285(5)
Cl3 O4 1.429(5)
Cl3 O5 1.432(4)
Cl3 O6 1.438(5)
Cl3 O21 1.452(5)
S5 C29 1.706(6)
S5 C28 1.711(7)
Cu2 O13 1.920(4)
Cu2 N7 1.972(5)
Cu2 N9 1.979(6)
Cu2 N6 2.034(5)
Cu2 O24 2.355(5)
S7 C7 1.695(7)
S7 C8 1.711(6)
Cl4 O25 1.417(5)
Cl4 O14 1.427(5)
Cl4 O24 1.427(5)
Cl4 O26 1.431(6)
Cl6 O2 1.423(5)
Cl6 O22 1.435(4)
Cl6 O1 1.447(4)
Cl6 O3 1.449(5)
Cl1 O9 1.425(4)
Cl1 O11 1.431(5)
Cl1 O27 1.437(5)
Cl1 O10 1.440(5)
C13 N7 1.343(8)
C13 C12 1.399(8)
C13 C14 1.472(8)
C8 N6 1.312(8)
C8 C9 1.456(9)
C11 C10 1.369(9)
C11 C12 1.396(8)
C11 H11 0.9500
C9 N7 1.345(7)
C9 C10 1.382(9)
C6 C7 1.350(8)
C6 N6 1.380(8)
C6 C5 1.474(9)
C15 C16 1.390(9)
C15 C14 1.391(9)
C15 H15 0.9500
C10 H10 0.9500
C5 N5 1.351(9)
C5 C1 1.378(9)
C1 C2 1.397(10)
C1 H1 0.9500
C17 C18 1.351(10)
C17 C16 1.386(10)
C17 H17 0.9500
C18 N8 1.360(8)
C18 H18 0.9500
C12 H12 0.9500
C7 H7 0.9500
C14 N8 1.355(8)
C3 C4 1.362(12)
C3 C2 1.373(13)
C3 H3 0.9500
C16 H16 0.9500
C4 N5 1.352(9)
C4 H4 0.9500
C2 H2 0.9500
C25 C26 1.385(9)
C25 C24 1.404(8)
C25 H25 0.9500
C24 N2 1.344(7)
C24 C23 1.483(9)
C28 N3 1.329(7)
C28 C37 1.462(8)
C26 C27 1.389(8)
C26 H26 0.9500
C23 N1 1.370(8)
C23 C22 1.379(8)
C27 C37 1.367(8)
C27 H27 0.9500
C35 N4 1.347(8)
C35 C34 1.376(9)
C35 H35 0.9500
C19 N1 1.352(8)
C19 C20 1.356(9)
C19 H19 0.9500
C30 C29 1.355(9)
C30 N3 1.384(7)
C30 C31 1.471(8)
C33 C34 1.371(9)
C33 C32 1.386(9)
C33 H33 0.9500
C31 N4 1.362(7)
C31 C32 1.368(9)
C29 H29 0.9500
C32 H32 0.9500
C22 C21 1.376(9)
C22 H22 0.9500
C34 H34 0.9500
C20 C21 1.377(9)
C20 H20 0.9500
C21 H21 0.9500
N2 C37 1.345(8)
N1 O8 1.336(6)
N8 O13 1.338(7)
O15 Cl5 1.435(5)
O17 Cl5 1.441(5)
O12 Cl2 1.425(5)
O16 Cl5 1.441(4)
O23 Cl5 1.423(5)
O20 Cl2 1.419(5)
N9 C36 1.140(8)
C36 C38 1.447(10)
C38 H38A 0.9800
C38 H38B 0.9800
C38 H38C 0.9800
O7 H7A 0.8500
O7 H7B 0.8500
Cl2 O19 1.438(5)
Cl2 O18A 1.446(9)
Cl2 O18 1.453(5)
Cl2 O19A 1.457(9)
